data_4508830
loop_
_publ_author_name
'Borkowski, Lauren A.'
'Cahill, Christopher L.'

_publ_section_title
;
 Crystal Engineering with the Uranyl Cation I. Aliphatic Carboxylate
 Coordination Polymers:&#x2009; Synthesis, Crystal Structures, and
 Fluorescent Properties
;
_journal_issue 10
_journal_name_full 'Crystal Growth &amp; Design'
_journal_page_first 2241
_journal_paper_doi 10.1021/cg060329h
_journal_volume 6
_journal_year 2006
_chemical_formula_moiety 'C14 H20 O12 U2'
_chemical_formula_sum 'C14 H20 O12 U2'
_chemical_formula_weight 856.36
_chemical_name_systematic
;
 ?
;
_space_group_IT_number 14
_symmetry_cell_setting monoclinic
_symmetry_space_group_name_Hall '-P 2yn'
_symmetry_space_group_name_H-M 'P 1 21/n 1'
_atom_sites_solution_hydrogens geom
_atom_sites_solution_primary direct
_atom_sites_solution_secondary difmap
_audit_creation_method SHELXL-97
_cell_angle_alpha 90.00
_cell_angle_beta 102.78(3)
_cell_angle_gamma 90.00
_cell_formula_units_Z 4
_cell_length_a 13.222(3)
_cell_length_b 9.4395(19)
_cell_length_c 16.383(3)
_cell_measurement_temperature 100(2)
_cell_volume 1994.1(7)
_computing_cell_refinement 'SAINTPLUS (Bruker AXS, 2005)'
_computing_data_collection 'APEX II (Bruker AXS, 2005)'
_computing_data_reduction 'SAINTPLUS (Bruker AXS, 2005)'
_computing_publication_material 'WINGX (Farrugia, 1998)'
_computing_structure_refinement 'SHELXL-97 (Sheldrick, 1997)'
_computing_structure_solution 'SHELXS (Sheldrick, 2004)'
_diffrn_ambient_temperature 100(2)
_diffrn_measured_fraction_theta_full 0.964
_diffrn_measured_fraction_theta_max 0.964
_diffrn_measurement_device_type 'Bruker APEX II CCD'
_diffrn_measurement_method 'phi and omega scans'
_diffrn_radiation_monochromator graphite
_diffrn_radiation_source 'fine-focus sealed tube'
_diffrn_radiation_type MoK\a
_diffrn_radiation_wavelength 0.71073
_diffrn_reflns_av_R_equivalents 0.0983
_diffrn_reflns_av_sigmaI/netI 0.0852
_diffrn_reflns_limit_h_max 16
_diffrn_reflns_limit_h_min -16
_diffrn_reflns_limit_k_max 12
_diffrn_reflns_limit_k_min -10
_diffrn_reflns_limit_l_max 21
_diffrn_reflns_limit_l_min -21
_diffrn_reflns_number 14460
_diffrn_reflns_theta_full 27.48
_diffrn_reflns_theta_max 27.48
_diffrn_reflns_theta_min 1.80
_exptl_absorpt_coefficient_mu 16.280
_exptl_absorpt_correction_T_max 0.722
_exptl_absorpt_correction_T_min 0.462
_exptl_absorpt_correction_type multi-scan
_exptl_absorpt_process_details 'SADABS, (Sheldrick, 2004)'
_exptl_crystal_colour yellow
_exptl_crystal_density_diffrn 2.852
_exptl_crystal_density_method 'not measured'
_exptl_crystal_description blade
_exptl_crystal_F_000 1536
_exptl_crystal_size_max 0.240
_exptl_crystal_size_mid 0.040
_exptl_crystal_size_min 0.020
_refine_diff_density_max 16.283
_refine_diff_density_min -2.355
_refine_diff_density_rms 0.504
_refine_ls_extinction_method none
_refine_ls_goodness_of_fit_ref 0.989
_refine_ls_hydrogen_treatment constr
_refine_ls_matrix_type full
_refine_ls_number_parameters 253
_refine_ls_number_reflns 4412
_refine_ls_number_restraints 0
_refine_ls_restrained_S_all 0.989
_refine_ls_R_factor_all 0.1103
_refine_ls_R_factor_gt 0.0786
_refine_ls_shift/su_max 0.000
_refine_ls_shift/su_mean 0.000
_refine_ls_structure_factor_coef Fsqd
_refine_ls_weighting_details 'calc w=1/[\s^2^(Fo^2^)+(0.1379P)^2^+0.0000P] where P=(Fo^2^+2Fc^2^)/3'
_refine_ls_weighting_scheme calc
_refine_ls_wR_factor_gt 0.1962
_refine_ls_wR_factor_ref 0.2156
_reflns_number_gt 2875
_reflns_number_total 4412
_reflns_threshold_expression >2sigma(I)
_cod_data_source_file cg060329hsup1.cif
_cod_data_source_block 1
_cod_original_sg_symbol_H-M P21/n
_cod_database_code 4508830

loop_
_symmetry_equiv_pos_as_xyz
'x, y, z'
'-x+1/2, y+1/2, -z+1/2'
'-x, -y, -z'
'x-1/2, -y-1/2, z-1/2'

loop_
_atom_site_label
_atom_site_type_symbol
_atom_site_fract_x
_atom_site_fract_y
_atom_site_fract_z
_atom_site_U_iso_or_equiv
_atom_site_adp_type
_atom_site_occupancy
_atom_site_symmetry_multiplicity
_atom_site_calc_flag
_atom_site_refinement_flags
U1 U 0.74388(5) 0.77123(7) 0.04926(4) 0.0278(2) Uani 1 1 d .
U2 U 0.75485(5) 1.21104(7) 0.01750(4) 0.0323(3) Uani 1 1 d .
O1 O 0.6267(12) 0.7679(15) -0.0261(9) 0.047(4) Uani 1 1 d .
O2 O 0.8621(12) 0.7788(15) 0.1252(9) 0.048(4) Uani 1 1 d .
O3 O 0.6350(12) 1.1942(14) -0.0550(9) 0.047(4) Uani 1 1 d .
O4 O 0.8738(13) 1.2202(16) 0.0904(10) 0.053(4) Uani 1 1 d .
O5 O 0.7017(11) 1.0174(13) 0.0931(8) 0.042(3) Uani 1 1 d .
O6 O 0.6472(11) 0.8410(14) 0.1557(9) 0.052(4) Uani 1 1 d .
O7 O 0.8312(10) 0.6395(14) -0.0326(8) 0.046(4) Uani 1 1 d .
O8 O 0.7831(13) 0.4186(17) -0.0396(11) 0.071(5) Uani 1 1 d .
O9 O 0.8045(11) 0.9643(13) -0.0256(8) 0.042(3) Uani 1 1 d .
O10 O 0.8451(13) 1.1445(15) -0.0914(9) 0.064(5) Uani 1 1 d .
O11 O 0.7062(14) 0.5640(18) 0.0996(11) 0.075(5) Uani 1 1 d .
O12 O 0.6797(14) 0.3438(13) 0.1077(10) 0.067(5) Uani 1 1 d .
C1 C 0.6436(15) 0.9717(18) 0.1404(11) 0.032(4) Uani 1 1 d .
C2 C 0.5789(15) 1.069(2) 0.1767(12) 0.042(5) Uani 1 1 d .
H2A H 0.5339 1.1206 0.1315 0.050 Uiso 1 1 calc R
H2B H 0.6237 1.1380 0.2110 0.050 Uiso 1 1 calc R
C3 C 0.5118(15) 0.9986(18) 0.2301(12) 0.039(5) Uani 1 1 d .
H3A H 0.5550 0.9669 0.2827 0.047 Uiso 1 1 calc R
H3B H 0.4768 0.9167 0.2009 0.047 Uiso 1 1 calc R
C4 C 0.4309(14) 1.107(2) 0.2469(11) 0.037(4) Uani 1 1 d .
H4A H 0.4668 1.1895 0.2739 0.044 Uiso 1 1 calc R
H4B H 0.3878 1.1365 0.1938 0.044 Uiso 1 1 calc R
C5 C 0.8608(16) 0.453(2) -0.1977(13) 0.046(5) Uani 1 1 d .
H5A H 0.8279 0.5393 -0.2231 0.055 Uiso 1 1 calc R
H5B H 0.8064 0.3852 -0.1956 0.055 Uiso 1 1 calc R
C6 C 0.9180(14) 0.4857(18) -0.1103(11) 0.033(4) Uani 1 1 d .
H6A H 0.9630 0.5668 -0.1105 0.040 Uiso 1 1 calc R
H6B H 0.9606 0.4054 -0.0873 0.040 Uiso 1 1 calc R
C7 C 0.8416(16) 0.5171(17) -0.0576(12) 0.037(5) Uani 1 1 d .
C8 C 0.8415(17) 1.0140(18) -0.0842(13) 0.040(5) Uani 1 1 d .
C9 C 0.8829(13) 0.9176(19) -0.1413(11) 0.032(4) Uani 1 1 d .
H9A H 0.8272 0.8561 -0.1694 0.038 Uiso 1 1 calc R
H9B H 0.9360 0.8580 -0.1077 0.038 Uiso 1 1 calc R
C10 C 0.4292(16) 0.5081(18) 0.2920(12) 0.036(4) Uani 1 1 d .
H10A H 0.4933 0.4614 0.3190 0.044 Uiso 1 1 calc R
H10B H 0.3813 0.4360 0.2645 0.044 Uiso 1 1 calc R
C11 C 0.4507(13) 0.609(2) 0.2281(11) 0.037(4) Uani 1 1 d .
H11A H 0.4951 0.6839 0.2566 0.044 Uiso 1 1 calc R
H11B H 0.3857 0.6522 0.1999 0.044 Uiso 1 1 calc R
C12 C 0.5014(14) 0.545(2) 0.1629(11) 0.038(4) Uani 1 1 d .
H12A H 0.5036 0.6157 0.1203 0.046 Uiso 1 1 calc R
H12B H 0.4592 0.4669 0.1362 0.046 Uiso 1 1 calc R
C13 C 0.6109(15) 0.4917(19) 0.1981(12) 0.042(5) Uani 1 1 d .
H13A H 0.6484 0.5627 0.2358 0.050 Uiso 1 1 calc R
H13B H 0.6072 0.4067 0.2306 0.050 Uiso 1 1 calc R
C14 C 0.6692(14) 0.4598(18) 0.1336(11) 0.033(4) Uani 1 1 d .

loop_
_atom_site_aniso_label
_atom_site_aniso_U_11
_atom_site_aniso_U_22
_atom_site_aniso_U_33
_atom_site_aniso_U_23
_atom_site_aniso_U_13
_atom_site_aniso_U_12
U1 0.0382(4) 0.0215(4) 0.0315(4) -0.0006(3) 0.0243(3) 0.0014(3)
U2 0.0438(5) 0.0237(4) 0.0387(4) 0.0011(3) 0.0290(3) 0.0007(3)
O1 0.044(9) 0.057(10) 0.037(8) -0.010(6) 0.000(7) -0.007(7)
O2 0.049(9) 0.068(11) 0.030(8) 0.000(6) 0.012(7) 0.014(7)
O3 0.062(9) 0.036(8) 0.039(8) 0.005(6) 0.002(7) 0.009(7)
O4 0.052(9) 0.059(11) 0.048(9) -0.013(7) 0.010(8) -0.011(7)
O5 0.053(8) 0.037(8) 0.052(8) 0.011(6) 0.047(7) 0.015(6)
O6 0.088(10) 0.021(7) 0.071(9) 0.004(7) 0.068(9) 0.002(7)
O7 0.067(9) 0.030(8) 0.059(9) -0.005(6) 0.052(8) 0.001(6)
O8 0.108(13) 0.039(9) 0.098(13) 0.008(9) 0.088(11) -0.007(9)
O9 0.074(9) 0.021(6) 0.047(8) -0.008(6) 0.049(7) -0.002(6)
O10 0.114(13) 0.032(9) 0.071(10) 0.005(7) 0.076(10) 0.010(8)
O11 0.120(14) 0.045(10) 0.093(13) -0.005(9) 0.093(12) -0.009(10)
O12 0.140(14) 0.005(6) 0.089(11) 0.003(7) 0.094(11) 0.006(7)
C1 0.054(12) 0.017(8) 0.035(10) -0.004(7) 0.030(9) -0.004(8)
C2 0.056(12) 0.030(10) 0.051(12) -0.007(9) 0.038(10) -0.004(9)
C3 0.046(11) 0.032(11) 0.050(12) 0.000(9) 0.034(10) 0.000(8)
C4 0.046(11) 0.036(11) 0.039(10) 0.007(8) 0.030(9) 0.012(8)
C5 0.055(13) 0.031(11) 0.057(13) -0.009(9) 0.023(11) -0.004(9)
C6 0.035(10) 0.027(10) 0.045(10) -0.011(8) 0.026(9) -0.004(7)
C7 0.061(13) 0.013(9) 0.044(11) 0.014(8) 0.024(10) -0.002(8)
C8 0.062(13) 0.016(9) 0.053(12) -0.005(8) 0.034(11) -0.006(8)
C9 0.040(10) 0.029(10) 0.035(10) 0.000(8) 0.027(8) 0.004(8)
C10 0.047(11) 0.031(10) 0.042(10) -0.009(8) 0.034(9) -0.001(8)
C11 0.034(10) 0.044(12) 0.039(10) 0.001(9) 0.021(8) 0.005(8)
C12 0.053(12) 0.033(10) 0.037(10) 0.008(8) 0.030(10) 0.002(8)
C13 0.056(13) 0.039(12) 0.043(11) 0.001(9) 0.040(10) 0.011(9)
C14 0.053(11) 0.016(8) 0.039(10) -0.001(7) 0.032(9) 0.017(8)

loop_
_atom_type_symbol
_atom_type_description
_atom_type_scat_dispersion_real
_atom_type_scat_dispersion_imag
_atom_type_scat_source
C C 0.0033 0.0016 'International Tables Vol C Tables 4.2.6.8 and 6.1.1.4'
H H 0.0000 0.0000 'International Tables Vol C Tables 4.2.6.8 and 6.1.1.4'
O O 0.0106 0.0060 'International Tables Vol C Tables 4.2.6.8 and 6.1.1.4'
U U -9.6767 9.6646 'International Tables Vol C Tables 4.2.6.8 and 6.1.1.4'

loop_
_geom_angle_atom_site_label_1
_geom_angle_atom_site_label_2
_geom_angle_atom_site_label_3
_geom_angle
_geom_angle_site_symmetry_1
_geom_angle_site_symmetry_3
O1 U1 O2 178.7(7) . .
O1 U1 O11 90.6(7) . .
O2 U1 O11 90.6(7) . .
O1 U1 O7 93.4(6) . .
O2 U1 O7 87.3(6) . .
O11 U1 O7 85.6(5) . .
O1 U1 O9 89.8(6) . .
O2 U1 O9 89.2(6) . .
O11 U1 O9 166.9(5) . .
O7 U1 O9 81.3(4) . .
O1 U1 O6 89.3(6) . .
O2 U1 O6 90.4(6) . .
O11 U1 O6 77.3(5) . .
O7 U1 O6 162.7(4) . .
O9 U1 O6 115.9(4) . .
O1 U1 O5 90.0(6) . .
O2 U1 O5 88.8(6) . .
O11 U1 O5 128.4(5) . .
O7 U1 O5 145.8(4) . .
O9 U1 O5 64.7(4) . .
O6 U1 O5 51.2(4) . .
O1 U1 C1 86.6(6) . .
O2 U1 C1 92.6(6) . .
O11 U1 C1 102.6(5) . .
O7 U1 C1 171.8(5) . .
O9 U1 C1 90.5(4) . .
O6 U1 C1 25.4(4) . .
O5 U1 C1 26.1(4) . .
O4 U2 O3 177.6(7) . .
O4 U2 O8 92.0(7) . 1_565
O3 U2 O8 90.3(7) . 1_565
O4 U2 O12 89.2(7) . 1_565
O3 U2 O12 91.7(7) . 1_565
O8 U2 O12 85.9(5) 1_565 1_565
O4 U2 O5 90.4(6) . .
O3 U2 O5 87.6(6) . .
O8 U2 O5 168.0(5) 1_565 .
O12 U2 O5 82.4(4) 1_565 .
O4 U2 O10 90.1(7) . .
O3 U2 O10 89.8(7) . .
O8 U2 O10 76.4(5) 1_565 .
O12 U2 O10 162.3(5) 1_565 .
O5 U2 O10 115.4(4) . .
O4 U2 O9 89.2(6) . .
O3 U2 O9 88.8(6) . .
O8 U2 O9 127.2(5) 1_565 .
O12 U2 O9 146.9(4) 1_565 .
O5 U2 O9 64.6(4) . .
O10 U2 O9 50.8(4) . .
O4 U2 C8 90.8(7) . .
O3 U2 C8 88.0(7) . .
O8 U2 C8 101.4(5) 1_565 .
O12 U2 C8 172.7(5) 1_565 .
O5 U2 C8 90.3(4) . .
O10 U2 C8 25.0(5) . .
O9 U2 C8 25.8(4) . .
C1 O5 U2 148.4(12) . .
C1 O5 U1 93.6(10) . .
U2 O5 U1 116.4(4) . .
C1 O6 U1 97.1(10) . .
C7 O7 U1 142.7(12) . .
C7 O8 U2 153.4(15) . 1_545
C8 O9 U1 153.0(12) . .
C8 O9 U2 92.2(11) . .
U1 O9 U2 114.2(4) . .
C8 O10 U2 98.6(12) . .
C14 O11 U1 167.6(13) . .
C14 O12 U2 145.2(12) . 1_545
O6 C1 O5 116.7(16) . .
O6 C1 C2 122.3(15) . .
O5 C1 C2 121.0(16) . .
O6 C1 U1 57.4(9) . .
O5 C1 U1 60.3(9) . .
C2 C1 U1 171.4(14) . .
C1 C2 C3 114.9(16) . .
C1 C2 H2A 108.5 . .
C3 C2 H2A 108.5 . .
C1 C2 H2B 108.5 . .
C3 C2 H2B 108.5 . .
H2A C2 H2B 107.5 . .
C2 C3 C4 109.0(15) . .
C2 C3 H3A 109.9 . .
C4 C3 H3A 109.9 . .
C2 C3 H3B 109.9 . .
C4 C3 H3B 109.9 . .
H3A C3 H3B 108.3 . .
C5 C4 C3 113.2(15) 4_576 .
C5 C4 H4A 108.9 4_576 .
C3 C4 H4A 108.9 . .
C5 C4 H4B 108.9 4_576 .
C3 C4 H4B 108.9 . .
H4A C4 H4B 107.8 . .
C6 C5 C4 113.4(16) . 4_675
C6 C5 H5A 108.9 . .
C4 C5 H5A 108.9 4_675 .
C6 C5 H5B 108.9 . .
C4 C5 H5B 108.9 4_675 .
H5A C5 H5B 107.7 . .
C5 C6 C7 109.2(15) . .
C5 C6 H6A 109.8 . .
C7 C6 H6A 109.8 . .
C5 C6 H6B 109.8 . .
C7 C6 H6B 109.8 . .
H6A C6 H6B 108.3 . .
O7 C7 O8 118.7(18) . .
O7 C7 C6 120.8(15) . .
O8 C7 C6 120.5(16) . .
O10 C8 O9 118.2(17) . .
O10 C8 C9 121.2(16) . .
O9 C8 C9 120.6(16) . .
O10 C8 U2 56.3(10) . .
O9 C8 U2 62.1(9) . .
C9 C8 U2 176.4(14) . .
C8 C9 C10 115.3(14) . 4_675
C8 C9 H9A 108.5 . .
C10 C9 H9A 108.5 4_675 .
C8 C9 H9B 108.5 . .
C10 C9 H9B 108.5 4_675 .
H9A C9 H9B 107.5 . .
C11 C10 C9 112.1(14) . 4_576
C11 C10 H10A 109.2 . .
C9 C10 H10A 109.2 4_576 .
C11 C10 H10B 109.2 . .
C9 C10 H10B 109.2 4_576 .
H10A C10 H10B 107.9 . .
C10 C11 C12 115.2(15) . .
C10 C11 H11A 108.5 . .
C12 C11 H11A 108.5 . .
C10 C11 H11B 108.5 . .
C12 C11 H11B 108.5 . .
H11A C11 H11B 107.5 . .
C11 C12 C13 113.5(15) . .
C11 C12 H12A 108.9 . .
C13 C12 H12A 108.9 . .
C11 C12 H12B 108.9 . .
C13 C12 H12B 108.9 . .
H12A C12 H12B 107.7 . .
C14 C13 C12 113.7(16) . .
C14 C13 H13A 108.8 . .
C12 C13 H13A 108.8 . .
C14 C13 H13B 108.8 . .
C12 C13 H13B 108.8 . .
H13A C13 H13B 107.7 . .
O12 C14 O11 117.6(15) . .
O12 C14 C13 124.4(18) . .
O11 C14 C13 117.9(16) . .

loop_
_geom_bond_atom_site_label_1
_geom_bond_atom_site_label_2
_geom_bond_distance
_geom_bond_site_symmetry_2
U1 O1 1.755(14) .
U1 O2 1.771(15) .
U1 O11 2.221(16) .
U1 O7 2.316(12) .
U1 O9 2.430(12) .
U1 O6 2.468(12) .
U1 O5 2.530(12) .
U1 C1 2.906(16) .
U2 O4 1.755(16) .
U2 O3 1.765(14) .
U2 O8 2.238(15) 1_565
U2 O12 2.322(12) 1_565
U2 O5 2.399(12) .
U2 O10 2.438(13) .
U2 O9 2.561(12) .
U2 C8 2.896(18) .
O5 C1 1.28(2) .
O6 C1 1.26(2) .
O7 C7 1.24(2) .
O8 C7 1.28(2) .
O8 U2 2.238(15) 1_545
O9 C8 1.26(2) .
O10 C8 1.24(2) .
O11 C14 1.28(2) .
O12 C14 1.19(2) .
O12 U2 2.322(12) 1_545
C1 C2 1.47(2) .
C2 C3 1.53(2) .
C2 H2A 0.9700 .
C2 H2B 0.9700 .
C3 C4 1.55(2) .
C3 H3A 0.9700 .
C3 H3B 0.9700 .
C4 C5 1.54(2) 4_576
C4 H4A 0.9700 .
C4 H4B 0.9700 .
C5 C6 1.50(3) .
C5 C4 1.54(2) 4_675
C5 H5A 0.9700 .
C5 H5B 0.9700 .
C6 C7 1.50(2) .
C6 H6A 0.9700 .
C6 H6B 0.9700 .
C8 C9 1.49(2) .
C9 C10 1.54(2) 4_675
C9 H9A 0.9700 .
C9 H9B 0.9700 .
C10 C11 1.49(2) .
C10 C9 1.54(2) 4_576
C10 H10A 0.9700 .
C10 H10B 0.9700 .
C11 C12 1.51(2) .
C11 H11A 0.9700 .
C11 H11B 0.9700 .
C12 C13 1.52(3) .
C12 H12A 0.9700 .
C12 H12B 0.9700 .
C13 C14 1.47(2) .
C13 H13A 0.9700 .
C13 H13B 0.9700 .
